data_8103084
loop_
_publ_author_name
'Yu-Mei Hao'

_publ_section_title
;
 Crystal structure of
 2-chloro-N'-(2-hydroxy-3,5-dichlorobenzylidene)benzohydrazide ---
 methanol (1:1), C14H9Cl3N2O2 &#x00B7; CH3OH
;
_journal_issue 1
_journal_name_full 'Zeitschrift f\"ur Kristallographie - New Crystal Structures'
_journal_page_first 47
_journal_volume 226
_journal_year 2011
_chemical_formula_moiety 'C14 H9 Cl3 N2 O2, C H4 O'
_chemical_formula_sum 'C15 H13 Cl3 N2 O3'
_chemical_formula_weight 375.62
_chemical_name_systematic
; 
2-chloro-<i>N'</i>-(2-hydroxy-3,5-dichlorobenzylidene)benzohydrazide 
methanol solvate, C~14~H~9~Cl~3~N~2~O~2~.CH~3~OH 
;
_space_group_IT_number 14
_symmetry_cell_setting monoclinic
_symmetry_space_group_name_Hall '-P 2yn'
_symmetry_space_group_name_H-M 'P 1 21/n 1'
_atom_sites_solution_hydrogens geom
_atom_sites_solution_primary direct
_atom_sites_solution_secondary difmap
_audit_creation_method SHELXL-97
_cell_angle_alpha 90.00
_cell_angle_beta 96.516(3)
_cell_angle_gamma 90.00
_cell_formula_units_Z 4
_cell_length_a 11.172(3)
_cell_length_b 9.713(3)
_cell_length_c 15.671(4)
_cell_measurement_reflns_used 3641
_cell_measurement_temperature 298(2)
_cell_measurement_theta_max 27.0
_cell_measurement_theta_min 2.4
_cell_volume 1689.5(8)
_computing_cell_refinement <i>SAINT</i>
_computing_data_collection <i>SMART</i>
_computing_data_reduction <i>SAINT</i>
_computing_molecular_graphics <i>SHELXTL</i>
_computing_publication_material <i>SHELXTL</i>
_computing_structure_refinement '<i>SHELXL</i>-97 [12]'
_computing_structure_solution '<i>SHELXS</i>-97 [11]'
_diffrn_ambient_temperature 298(2)
_diffrn_measured_fraction_theta_full 0.992
_diffrn_measured_fraction_theta_max 0.992
_diffrn_measurement_device_type 'Bruker SMART 1000 CCD area detector'
_diffrn_measurement_method '\w scans'
_diffrn_radiation_monochromator graphite
_diffrn_radiation_source 'fine-focus sealed tube'
_diffrn_radiation_type MoK\a
_diffrn_radiation_wavelength 0.71073
_diffrn_reflns_av_R_equivalents 0.0223
_diffrn_reflns_av_sigmaI/netI 0.0261
_diffrn_reflns_limit_h_max 14
_diffrn_reflns_limit_h_min -13
_diffrn_reflns_limit_k_max 12
_diffrn_reflns_limit_k_min -11
_diffrn_reflns_limit_l_max 20
_diffrn_reflns_limit_l_min -20
_diffrn_reflns_number 10319
_diffrn_reflns_theta_full 27.00
_diffrn_reflns_theta_max 27.00
_diffrn_reflns_theta_min 2.13
_exptl_absorpt_coefficient_mu 0.557
_exptl_absorpt_correction_T_max 0.9362
_exptl_absorpt_correction_T_min 0.9113
_exptl_absorpt_correction_type multi-scan
_exptl_crystal_colour colorless
_exptl_crystal_density_diffrn 1.477
_exptl_crystal_density_method 'not measured'
_exptl_crystal_description block
_exptl_crystal_F_000 768
_exptl_crystal_size_max 0.17
_exptl_crystal_size_mid 0.15
_exptl_crystal_size_min 0.12
_refine_diff_density_max 0.176
_refine_diff_density_min -0.280
_refine_diff_density_rms 0.053
_refine_ls_extinction_method none
_refine_ls_goodness_of_fit_ref 1.043
_refine_ls_hydrogen_treatment mixed
_refine_ls_matrix_type full
_refine_ls_number_parameters 214
_refine_ls_number_reflns 3661
_refine_ls_number_restraints 1
_refine_ls_restrained_S_all 1.043
_refine_ls_R_factor_all 0.0605
_refine_ls_R_factor_gt 0.0352
_refine_ls_shift/su_max 0.000
_refine_ls_shift/su_mean 0.000
_refine_ls_structure_factor_coef Fsqd
_refine_ls_weighting_details 'calc w=1/[\s^2^(Fo^2^)+(0.0398P)^2^+0.5666P] where P=(Fo^2^+2Fc^2^)/3'
_refine_ls_weighting_scheme calc
_refine_ls_wR_factor_gt 0.0824
_refine_ls_wR_factor_ref 0.1000
_reflns_number_gt 2545
_reflns_number_total 3661
_reflns_threshold_expression >2sigma(I)
_cod_data_source_file 1267-3266.cff
_cod_data_source_block 2
_cod_original_cell_volume 1689.6(8)
_cod_original_sg_symbol_H-M P21/n
_cod_database_code 8103084

loop_
_symmetry_equiv_pos_as_xyz
'x, y, z'
'-x+1/2, y+1/2, -z+1/2'
'-x, -y, -z'
'x-1/2, -y-1/2, z-1/2'

loop_
_atom_site_label
_atom_site_type_symbol
_atom_site_fract_x
_atom_site_fract_y
_atom_site_fract_z
_atom_site_U_iso_or_equiv
_atom_site_adp_type
_atom_site_occupancy
_atom_site_symmetry_multiplicity
_atom_site_calc_flag
_atom_site_refinement_flags
Cl1 Cl 0.18898(5) -0.07151(7) 0.05047(4) 0.0718(2) Uani 1 1 d .
Cl2 Cl 0.26246(6) 0.44658(6) -0.05126(4) 0.0691(2) Uani 1 1 d .
Cl3 Cl 0.99708(6) -0.27720(6) 0.18236(4) 0.06455(19) Uani 1 1 d .
H2 H 0.816(2) 0.1262(19) 0.1603(16) 0.080 Uiso 1 1 d D
N1 N 0.65041(13) 0.05463(16) 0.14607(10) 0.0413(4) Uani 1 1 d .
N2 N 0.77145(14) 0.05455(17) 0.17407(11) 0.0440(4) Uani 1 1 d D
O1 O 0.44027(13) -0.06068(15) 0.12208(10) 0.0536(4) Uani 1 1 d .
H1 H 0.5129 -0.0566 0.1372 0.080 Uiso 1 1 calc R
O2 O 0.75998(13) -0.15034(16) 0.24074(11) 0.0602(4) Uani 1 1 d .
O3 O 0.61019(14) 0.80149(18) 0.36358(12) 0.0673(5) Uani 1 1 d .
H3 H 0.6269 0.8426 0.3208 0.101 Uiso 1 1 calc R
C1 C 0.48147(16) 0.1674(2) 0.07200(12) 0.0388(4) Uani 1 1 d .
C2 C 0.40382(17) 0.0562(2) 0.08103(12) 0.0402(4) Uani 1 1 d .
C3 C 0.28433(18) 0.0675(2) 0.04454(12) 0.0456(5) Uani 1 1 d .
C4 C 0.24187(18) 0.1851(2) 0.00293(13) 0.0481(5) Uani 1 1 d .
H4 H 0.1620 0.1906 -0.0210 0.058 Uiso 1 1 calc R
C5 C 0.31856(18) 0.2948(2) -0.00301(13) 0.0466(5) Uani 1 1 d .
C6 C 0.43757(18) 0.2866(2) 0.03005(13) 0.0456(5) Uani 1 1 d .
H6 H 0.4889 0.3607 0.0244 0.055 Uiso 1 1 calc R
C7 C 0.60859(17) 0.1612(2) 0.10527(13) 0.0427(5) Uani 1 1 d .
H7 H 0.6592 0.2348 0.0968 0.051 Uiso 1 1 calc R
C8 C 0.81843(17) -0.0508(2) 0.22257(13) 0.0416(4) Uani 1 1 d .
C9 C 0.94931(17) -0.0312(2) 0.25385(12) 0.0413(4) Uani 1 1 d .
C10 C 1.03642(18) -0.1290(2) 0.24076(13) 0.0449(5) Uani 1 1 d .
C11 C 1.1556(2) -0.1088(3) 0.27136(15) 0.0568(6) Uani 1 1 d .
H11 H 1.2130 -0.1746 0.2617 0.068 Uiso 1 1 calc R
C12 C 1.1892(2) 0.0089(3) 0.31619(16) 0.0628(6) Uani 1 1 d .
H12 H 1.2697 0.0225 0.3370 0.075 Uiso 1 1 calc R
C13 C 1.1051(2) 0.1068(3) 0.33060(16) 0.0603(6) Uani 1 1 d .
H13 H 1.1284 0.1861 0.3614 0.072 Uiso 1 1 calc R
C14 C 0.98633(19) 0.0870(2) 0.29933(14) 0.0510(5) Uani 1 1 d .
H14 H 0.9298 0.1540 0.3088 0.061 Uiso 1 1 calc R
C15 C 0.4944(3) 0.8341(4) 0.3786(3) 0.1164(13) Uani 1 1 d .
H15A H 0.4968 0.9027 0.4229 0.175 Uiso 1 1 calc R
H15B H 0.4549 0.7531 0.3966 0.175 Uiso 1 1 calc R
H15C H 0.4508 0.8693 0.3269 0.175 Uiso 1 1 calc R

loop_
_atom_site_aniso_label
_atom_site_aniso_U_11
_atom_site_aniso_U_22
_atom_site_aniso_U_33
_atom_site_aniso_U_23
_atom_site_aniso_U_13
_atom_site_aniso_U_12
Cl1 0.0536(4) 0.0854(5) 0.0746(4) 0.0141(3) -0.0002(3) -0.0277(3)
Cl2 0.0634(4) 0.0599(4) 0.0790(4) 0.0135(3) -0.0136(3) 0.0156(3)
Cl3 0.0618(4) 0.0590(4) 0.0714(4) -0.0132(3) 0.0013(3) 0.0081(3)
N1 0.0324(8) 0.0426(9) 0.0480(9) 0.0000(7) -0.0001(7) 0.0015(7)
N2 0.0320(8) 0.0440(10) 0.0547(10) 0.0087(8) -0.0007(7) -0.0004(7)
O1 0.0479(8) 0.0478(8) 0.0634(9) 0.0132(7) -0.0014(7) -0.0053(7)
O2 0.0451(8) 0.0529(9) 0.0822(11) 0.0224(8) 0.0049(8) -0.0051(7)
O3 0.0576(10) 0.0599(11) 0.0872(13) -0.0023(9) 0.0201(9) 0.0038(8)
C1 0.0366(10) 0.0411(10) 0.0382(10) -0.0019(8) 0.0016(8) 0.0030(8)
C2 0.0412(10) 0.0428(11) 0.0367(10) 0.0003(8) 0.0054(8) 0.0005(8)
C3 0.0400(11) 0.0566(13) 0.0405(10) -0.0012(9) 0.0061(9) -0.0069(9)
C4 0.0353(10) 0.0667(14) 0.0413(11) -0.0024(10) 0.0003(9) 0.0046(10)
C5 0.0459(11) 0.0486(12) 0.0441(11) 0.0015(9) -0.0012(9) 0.0096(9)
C6 0.0446(11) 0.0407(11) 0.0501(11) -0.0003(9) -0.0006(9) 0.0007(9)
C7 0.0375(10) 0.0425(11) 0.0473(11) -0.0001(9) 0.0010(9) -0.0017(8)
C8 0.0368(10) 0.0441(11) 0.0443(10) 0.0048(9) 0.0056(8) 0.0032(9)
C9 0.0366(10) 0.0461(11) 0.0410(10) 0.0084(9) 0.0032(8) 0.0032(8)
C10 0.0420(11) 0.0495(12) 0.0427(11) 0.0042(9) 0.0027(9) 0.0037(9)
C11 0.0398(11) 0.0682(15) 0.0613(14) 0.0023(12) 0.0016(10) 0.0122(11)
C12 0.0402(12) 0.0750(17) 0.0700(16) 0.0030(13) -0.0084(11) -0.0007(11)
C13 0.0536(14) 0.0570(14) 0.0668(15) -0.0028(12) -0.0083(11) -0.0044(11)
C14 0.0473(12) 0.0471(12) 0.0574(13) 0.0014(10) 0.0009(10) 0.0054(10)
C15 0.0613(18) 0.115(3) 0.180(4) -0.013(3) 0.044(2) 0.0148(18)

loop_
_atom_type_symbol
_atom_type_description
_atom_type_scat_dispersion_real
_atom_type_scat_dispersion_imag
_atom_type_scat_source
C C 0.0033 0.0016 'International Tables Vol C Tables 4.2.6.8 and 6.1.1.4'
H H 0.0000 0.0000 'International Tables Vol C Tables 4.2.6.8 and 6.1.1.4'
N N 0.0061 0.0033 'International Tables Vol C Tables 4.2.6.8 and 6.1.1.4'
O O 0.0106 0.0060 'International Tables Vol C Tables 4.2.6.8 and 6.1.1.4'
Cl Cl 0.1484 0.1585 'International Tables Vol C Tables 4.2.6.8 and 6.1.1.4'

loop_
_geom_angle_atom_site_label_1
_geom_angle_atom_site_label_2
_geom_angle_atom_site_label_3
_geom_angle
C7 N1 N2 116.84(16)
C8 N2 N1 119.20(16)
C8 N2 H2 122.3(17)
N1 N2 H2 118.4(17)
C2 O1 H1 109.5
C15 O3 H3 109.5
C6 C1 C2 119.93(18)
C6 C1 C7 118.65(18)
C2 C1 C7 121.42(17)
O1 C2 C3 119.05(18)
O1 C2 C1 122.74(17)
C3 C2 C1 118.20(18)
C4 C3 C2 121.51(19)
C4 C3 Cl1 119.56(16)
C2 C3 Cl1 118.92(16)
C3 C4 C5 119.47(19)
C3 C4 H4 120.3
C5 C4 H4 120.3
C6 C5 C4 120.83(19)
C6 C5 Cl2 119.90(17)
C4 C5 Cl2 119.26(16)
C5 C6 C1 120.01(19)
C5 C6 H6 120.0
C1 C6 H6 120.0
N1 C7 C1 119.92(18)
N1 C7 H7 120.0
C1 C7 H7 120.0
O2 C8 N2 123.40(18)
O2 C8 C9 123.55(18)
N2 C8 C9 113.03(17)
C14 C9 C10 117.85(18)
C14 C9 C8 119.67(18)
C10 C9 C8 122.47(18)
C11 C10 C9 121.1(2)
C11 C10 Cl3 118.59(17)
C9 C10 Cl3 120.29(16)
C12 C11 C10 119.6(2)
C12 C11 H11 120.2
C10 C11 H11 120.2
C11 C12 C13 120.6(2)
C11 C12 H12 119.7
C13 C12 H12 119.7
C12 C13 C14 119.7(2)
C12 C13 H13 120.1
C14 C13 H13 120.1
C13 C14 C9 121.1(2)
C13 C14 H14 119.4
C9 C14 H14 119.4
O3 C15 H15A 109.5
O3 C15 H15B 109.5
H15A C15 H15B 109.5
O3 C15 H15C 109.5
H15A C15 H15C 109.5
H15B C15 H15C 109.5

loop_
_geom_bond_atom_site_label_1
_geom_bond_atom_site_label_2
_geom_bond_distance
Cl1 C3 1.729(2)
Cl2 C5 1.740(2)
Cl3 C10 1.736(2)
N1 C7 1.277(2)
N1 N2 1.374(2)
N2 C8 1.345(2)
N2 H2 0.897(10)
O1 C2 1.345(2)
O1 H1 0.8200
O2 C8 1.218(2)
O3 C15 1.378(3)
O3 H3 0.8200
C1 C6 1.393(3)
C1 C2 1.402(3)
C1 C7 1.458(3)
C2 C3 1.396(3)
C3 C4 1.373(3)
C4 C5 1.378(3)
C4 H4 0.9300
C5 C6 1.373(3)
C6 H6 0.9300
C7 H7 0.9300
C8 C9 1.501(3)
C9 C14 1.389(3)
C9 C10 1.392(3)
C10 C11 1.377(3)
C11 C12 1.371(3)
C11 H11 0.9300
C12 C13 1.373(3)
C12 H12 0.9300
C13 C14 1.375(3)
C13 H13 0.9300
C14 H14 0.9300
C15 H15A 0.9600
C15 H15B 0.9600
C15 H15C 0.9600

loop_
_geom_hbond_atom_site_label_D
_geom_hbond_atom_site_label_H
_geom_hbond_atom_site_label_A
_geom_hbond_distance_DH
_geom_hbond_distance_HA
_geom_hbond_distance_DA
_geom_hbond_angle_DHA
_geom_hbond_site_symmetry_A
O3 H3 O2 0.82 2.05 2.731(2) 139.8 1_565
O1 H1 N1 0.82 1.87 2.590(2) 145.8 .
N2 H2 O3 0.897(10) 1.946(11) 2.833(2) 170(2) 2_645
